data_7024258
loop_
_publ_author_name
'Ali, Shoaib'
'Muryn, Christopher A.'
'Tuna, Floriana'
'Winpenny, Richard E. P.'

_publ_section_title
;
 Synthesis and structural and magnetic characterisation of copper(II)
 complexes of mixed phosphonate-antimonate ligands.
;
_journal_issue 1
_journal_name_full 'Dalton transactions (Cambridge, England : 2003)'
_journal_page_first 124
_journal_page_last 131
_journal_paper_doi 10.1039/b913467k
_journal_volume 39
_journal_year 2010
_chemical_formula_sum 'C58 H92 Cl2 Cu8 N2 O30 P6 Sb2'
_chemical_formula_weight 2305.88
_chemical_name_systematic
;
?
;
_space_group_IT_number 14
_symmetry_cell_setting monoclinic
_symmetry_space_group_name_Hall '-P 2yn'
_symmetry_space_group_name_H-M 'P 1 21/n 1'
_atom_sites_solution_hydrogens geom
_atom_sites_solution_primary direct
_atom_sites_solution_secondary difmap
_audit_creation_method SHELXL-97
_cell_angle_alpha 90.00
_cell_angle_beta 103.040(2)
_cell_angle_gamma 90.00
_cell_formula_units_Z 2
_cell_length_a 14.3110(3)
_cell_length_b 21.4852(4)
_cell_length_c 14.3972(3)
_cell_measurement_reflns_used 16671
_cell_measurement_temperature 100(2)
_cell_measurement_theta_max 28.4449
_cell_measurement_theta_min 2.6205
_cell_volume 4312.62(15)
_computing_cell_refinement
;
CrysAlis RED, Oxford Diffraction Ltd.,
Version 1.171.32.4 (release 27-04-2006 CrysAlis171 .NET)
(compiled Apr 27 2007,17:53:11)
;
_computing_data_collection
;
CrysAlis CCD, Oxford Diffraction Ltd.,
Version 1.171.32.4 (release 27-04-2006 CrysAlis171 .NET)
(compiled Apr 27 2007,17:53:11)
;
_computing_data_reduction
;
CrysAlis RED, Oxford Diffraction Ltd.,
Version 1.171.32.4 (release 27-04-2006 CrysAlis171 .NET)
(compiled Apr 27 2007,17:53:11)
;
_computing_molecular_graphics 'SHELXL-97 (Sheldrick, 1997)'
_computing_publication_material 'SHELXL-97 (Sheldrick, 1997)'
_computing_structure_refinement 'SHELXL-97 (Sheldrick, 1997)'
_computing_structure_solution 'SHELXS-97 (Sheldrick, 1990)'
_diffrn_ambient_temperature 100(2)
_diffrn_detector_area_resol_mean 8.3367
_diffrn_measured_fraction_theta_full 0.996
_diffrn_measured_fraction_theta_max 0.996
_diffrn_measurement_device_type 'Oxford Diffraction XCalibur 2'
_diffrn_measurement_method 'phi and omega'
_diffrn_radiation_monochromator graphite
_diffrn_radiation_source 'fine-focus sealed tube'
_diffrn_radiation_type MoK\a
_diffrn_radiation_wavelength 0.71073
_diffrn_reflns_av_R_equivalents 0.0289
_diffrn_reflns_av_sigmaI/netI 0.0315
_diffrn_reflns_limit_h_max 17
_diffrn_reflns_limit_h_min -17
_diffrn_reflns_limit_k_max 26
_diffrn_reflns_limit_k_min -26
_diffrn_reflns_limit_l_max 17
_diffrn_reflns_limit_l_min -17
_diffrn_reflns_number 31096
_diffrn_reflns_theta_full 26.37
_diffrn_reflns_theta_max 26.37
_diffrn_reflns_theta_min 4.08
_exptl_absorpt_coefficient_mu 2.793
_exptl_absorpt_correction_T_max 0.6794
_exptl_absorpt_correction_T_min 0.4879
_exptl_absorpt_correction_type multi-scan
_exptl_absorpt_process_details
;
CrysAlis RED, Oxford Diffraction Ltd.,
Version 1.171.32.4 (release 27-04-2006 CrysAlis171 .NET)
(compiled Apr 27 2007,17:53:11)
Empirical absorption correction using spherical harmonics,
implemented in SCALE3 ABSPACK scaling algorithm.
;
_exptl_crystal_colour blue
_exptl_crystal_density_diffrn 1.776
_exptl_crystal_density_method 'not measured'
_exptl_crystal_description block
_exptl_crystal_F_000 2304
_exptl_crystal_size_max 0.30
_exptl_crystal_size_mid 0.20
_exptl_crystal_size_min 0.15
_refine_diff_density_max 1.135
_refine_diff_density_min -0.778
_refine_diff_density_rms 0.099
_refine_ls_extinction_method none
_refine_ls_goodness_of_fit_ref 1.054
_refine_ls_hydrogen_treatment constr
_refine_ls_matrix_type full
_refine_ls_number_parameters 500
_refine_ls_number_reflns 8773
_refine_ls_number_restraints 0
_refine_ls_restrained_S_all 1.054
_refine_ls_R_factor_all 0.0427
_refine_ls_R_factor_gt 0.0296
_refine_ls_shift/su_max 0.018
_refine_ls_shift/su_mean 0.000
_refine_ls_structure_factor_coef Fsqd
_refine_ls_weighting_details 'calc w=1/[\s^2^(Fo^2^)+(0.0440P)^2^+1.2226P] where P=(Fo^2^+2Fc^2^)/3'
_refine_ls_weighting_scheme calc
_refine_ls_wR_factor_gt 0.0724
_refine_ls_wR_factor_ref 0.0774
_reflns_number_gt 7067
_reflns_number_total 8773
_reflns_threshold_expression >2sigma(I)
_cod_data_source_file b913467k.txt
_cod_data_source_block mono1053
_cod_original_sg_symbol_H-M P2(1)/n
_cod_database_code 7024258

loop_
_symmetry_equiv_pos_as_xyz
'x, y, z'
'-x+1/2, y+1/2, -z+1/2'
'-x, -y, -z'
'x-1/2, -y-1/2, z-1/2'

loop_
_atom_site_label
_atom_site_type_symbol
_atom_site_fract_x
_atom_site_fract_y
_atom_site_fract_z
_atom_site_U_iso_or_equiv
_atom_site_adp_type
_atom_site_occupancy
_atom_site_symmetry_multiplicity
_atom_site_calc_flag
_atom_site_refinement_flags
Sb1 Sb 0.527398(16) 0.144533(9) 0.055235(14) 0.01557(6) Uani 1 1 d .
Cu1 Cu 0.74752(3) 0.04856(2) -0.12117(3) 0.02265(10) Uani 1 1 d .
Cu2 Cu 0.60515(3) -0.010503(17) 0.01254(3) 0.01543(9) Uani 1 1 d .
Cu3 Cu 0.55656(3) 0.037465(17) 0.18977(3) 0.01609(9) Uani 1 1 d .
Cu4 Cu 0.44845(3) 0.141251(18) 0.27090(3) 0.01978(10) Uani 1 1 d .
P1 P 0.52028(6) 0.09534(4) -0.16006(6) 0.01600(18) Uani 1 1 d .
P2 P 0.74897(6) 0.08587(4) 0.08732(6) 0.01688(18) Uani 1 1 d .
P3 P 0.30963(7) 0.12094(4) 0.07310(6) 0.01997(19) Uani 1 1 d .
N1 N 0.3785(2) 0.18618(12) 0.35375(18) 0.0188(6) Uani 1 1 d .
C1 C 0.5460(3) 0.24227(15) 0.0658(2) 0.0208(7) Uani 1 1 d .
C2 C 0.4963(3) 0.28195(16) -0.0033(3) 0.0309(9) Uani 1 1 d .
H2 H 0.4496 0.2656 -0.0552 0.037 Uiso 1 1 calc R
C3 C 0.5139(3) 0.34567(17) 0.0022(3) 0.0338(9) Uani 1 1 d .
H3 H 0.4795 0.3729 -0.0455 0.041 Uiso 1 1 calc R
C4 C 0.5813(3) 0.36869(15) 0.0771(2) 0.0239(8) Uani 1 1 d .
C5 C 0.6312(3) 0.33052(16) 0.1480(2) 0.0238(7) Uani 1 1 d .
H5 H 0.6768 0.3474 0.2003 0.029 Uiso 1 1 calc R
C6 C 0.6138(3) 0.26718(15) 0.1417(2) 0.0206(7) Uani 1 1 d .
H6 H 0.6485 0.2403 0.1897 0.025 Uiso 1 1 calc R
C7 C 0.5107(3) 0.13809(15) -0.2701(2) 0.0213(7) Uani 1 1 d .
C8 C 0.4098(3) 0.16591(18) -0.2974(3) 0.0335(9) Uani 1 1 d .
H8A H 0.3990 0.1925 -0.2455 0.050 Uiso 1 1 calc R
H8B H 0.3623 0.1323 -0.3087 0.050 Uiso 1 1 calc R
H8C H 0.4033 0.1908 -0.3556 0.050 Uiso 1 1 calc R
C9 C 0.5861(3) 0.18961(18) -0.2569(3) 0.0378(10) Uani 1 1 d .
H9A H 0.6503 0.1712 -0.2385 0.057 Uiso 1 1 calc R
H9B H 0.5764 0.2182 -0.2069 0.057 Uiso 1 1 calc R
H9C H 0.5799 0.2125 -0.3169 0.057 Uiso 1 1 calc R
C10 C 0.5237(3) 0.09325(17) -0.3497(2) 0.0286(9) Uani 1 1 d .
H10A H 0.5189 0.1166 -0.4091 0.043 Uiso 1 1 calc R
H10B H 0.4735 0.0613 -0.3591 0.043 Uiso 1 1 calc R
H10C H 0.5868 0.0734 -0.3317 0.043 Uiso 1 1 calc R
C11 C 0.8425(3) 0.10728(16) 0.1899(2) 0.0229(7) Uani 1 1 d .
C12 C 0.8829(3) 0.17123(18) 0.1738(3) 0.0329(9) Uani 1 1 d .
H12A H 0.9333 0.1826 0.2294 0.049 Uiso 1 1 calc R
H12B H 0.8314 0.2022 0.1646 0.049 Uiso 1 1 calc R
H12C H 0.9098 0.1699 0.1170 0.049 Uiso 1 1 calc R
C13 C 0.9213(3) 0.05837(18) 0.2025(3) 0.0329(9) Uani 1 1 d .
H13A H 0.9477 0.0572 0.1453 0.049 Uiso 1 1 calc R
H13B H 0.8946 0.0175 0.2122 0.049 Uiso 1 1 calc R
H13C H 0.9723 0.0689 0.2580 0.049 Uiso 1 1 calc R
C14 C 0.7986(3) 0.1086(2) 0.2780(2) 0.0326(9) Uani 1 1 d .
H14A H 0.8471 0.1224 0.3336 0.049 Uiso 1 1 calc R
H14B H 0.7765 0.0668 0.2897 0.049 Uiso 1 1 calc R
H14C H 0.7442 0.1375 0.2667 0.049 Uiso 1 1 calc R
C15 C 0.1940(3) 0.15243(17) 0.0136(3) 0.0294(8) Uani 1 1 d .
C16 C 0.1940(4) 0.2224(2) 0.0267(3) 0.0504(12) Uani 1 1 d .
H16A H 0.1305 0.2390 -0.0030 0.076 Uiso 1 1 calc R
H16B H 0.2422 0.2412 -0.0033 0.076 Uiso 1 1 calc R
H16C H 0.2092 0.2323 0.0949 0.076 Uiso 1 1 calc R
C17 C 0.1781(3) 0.1363(2) -0.0931(3) 0.0461(11) Uani 1 1 d .
H17A H 0.1153 0.1520 -0.1270 0.069 Uiso 1 1 calc R
H17B H 0.1803 0.0911 -0.1007 0.069 Uiso 1 1 calc R
H17C H 0.2285 0.1557 -0.1194 0.069 Uiso 1 1 calc R
C18 C 0.1155(3) 0.1220(2) 0.0561(3) 0.0472(11) Uani 1 1 d .
H18A H 0.1291 0.1296 0.1249 0.071 Uiso 1 1 calc R
H18B H 0.1145 0.0770 0.0443 0.071 Uiso 1 1 calc R
H18C H 0.0530 0.1398 0.0261 0.071 Uiso 1 1 calc R
C19 C 0.3816(3) 0.24941(16) 0.3515(2) 0.0249(8) Uani 1 1 d .
C20 C 0.3311(3) 0.28483(18) 0.4019(3) 0.0351(10) Uani 1 1 d .
H20 H 0.3363 0.3289 0.4017 0.042 Uiso 1 1 calc R
C21 C 0.2731(3) 0.2566(2) 0.4528(3) 0.0394(10) Uani 1 1 d .
H21 H 0.2365 0.2811 0.4866 0.047 Uiso 1 1 calc R
C22 C 0.2680(3) 0.1928(2) 0.4551(3) 0.0359(10) Uani 1 1 d .
H22 H 0.2273 0.1727 0.4897 0.043 Uiso 1 1 calc R
C23 C 0.3240(3) 0.15765(17) 0.4052(2) 0.0267(8) Uani 1 1 d .
C24 C 0.3258(4) 0.08804(19) 0.4061(3) 0.0460(12) Uani 1 1 d .
H24A H 0.3083 0.0724 0.3405 0.069 Uiso 1 1 calc R
H24B H 0.2798 0.0725 0.4418 0.069 Uiso 1 1 calc R
H24C H 0.3903 0.0736 0.4366 0.069 Uiso 1 1 calc R
C25 C 0.4416(3) 0.27750(19) 0.2887(3) 0.0386(10) Uani 1 1 d .
H25A H 0.5059 0.2591 0.3043 0.058 Uiso 1 1 calc R
H25B H 0.4464 0.3226 0.2991 0.058 Uiso 1 1 calc R
H25C H 0.4114 0.2691 0.2217 0.058 Uiso 1 1 calc R
C26 C 0.8340(3) 0.04070(18) -0.2398(3) 0.0313(9) Uani 1 1 d .
C27 C 0.8874(3) 0.0422(2) -0.3185(3) 0.0412(11) Uani 1 1 d .
H27A H 0.8702 0.0800 -0.3566 0.062 Uiso 1 1 calc R
H27B H 0.8702 0.0056 -0.3593 0.062 Uiso 1 1 calc R
H27C H 0.9566 0.0421 -0.2909 0.062 Uiso 1 1 calc R
C28 C 0.6083(3) 0.07642(16) 0.3873(2) 0.0229(7) Uani 1 1 d .
C29 C 0.6863(3) 0.07278(18) 0.4757(2) 0.0301(9) Uani 1 1 d .
H29A H 0.7099 0.1148 0.4946 0.045 Uiso 1 1 calc R
H29B H 0.7390 0.0473 0.4635 0.045 Uiso 1 1 calc R
H29C H 0.6612 0.0539 0.5271 0.045 Uiso 1 1 calc R
Cl1 Cl 0.60712(8) 0.44842(4) 0.08140(7) 0.0361(2) Uani 1 1 d .
O1 O 0.51473(17) 0.14745(10) -0.08578(15) 0.0190(5) Uani 1 1 d .
O2 O 0.43572(16) 0.05119(10) -0.17025(15) 0.0175(5) Uani 1 1 d .
O3 O 0.61338(17) 0.05976(10) -0.13077(15) 0.0216(5) Uani 1 1 d .
O4 O 0.67156(16) 0.13837(10) 0.07504(15) 0.0179(5) Uani 1 1 d .
O5 O 0.70507(16) 0.02474(10) 0.10950(15) 0.0191(5) Uani 1 1 d .
O6 O 0.79333(17) 0.08388(10) 0.00151(15) 0.0207(5) Uani 1 1 d .
O7 O 0.30901(17) 0.05126(10) 0.05493(16) 0.0213(5) Uani 1 1 d .
O8 O 0.38338(17) 0.15320(10) 0.02359(16) 0.0214(5) Uani 1 1 d .
O9 O 0.32952(18) 0.13776(12) 0.17744(16) 0.0282(6) Uani 1 1 d .
O10 O 0.60618(18) 0.03404(10) 0.32589(15) 0.0241(5) Uani 1 1 d .
O11 O 0.54989(19) 0.12110(12) 0.38095(16) 0.0277(6) Uani 1 1 d .
O12 O 0.74528(19) 0.02873(14) -0.25668(18) 0.0369(7) Uani 1 1 d .
O13 O 0.87598(19) 0.05316(13) -0.15489(18) 0.0353(7) Uani 1 1 d .
O14 O 0.53540(16) 0.12606(10) 0.19023(14) 0.0166(5) Uani 1 1 d .
O15 O 0.51496(16) 0.05159(9) 0.04919(14) 0.0143(5) Uani 1 1 d .

loop_
_atom_site_aniso_label
_atom_site_aniso_U_11
_atom_site_aniso_U_22
_atom_site_aniso_U_33
_atom_site_aniso_U_23
_atom_site_aniso_U_13
_atom_site_aniso_U_12
Sb1 0.01823(12) 0.01567(11) 0.01274(11) -0.00090(8) 0.00334(9) 0.00087(9)
Cu1 0.0194(2) 0.0285(2) 0.0210(2) -0.00496(17) 0.00649(18) 0.00309(18)
Cu2 0.0139(2) 0.0186(2) 0.01407(19) -0.00188(15) 0.00380(16) -0.00074(16)
Cu3 0.0198(2) 0.0175(2) 0.01111(19) -0.00090(14) 0.00386(16) 0.00060(16)
Cu4 0.0221(2) 0.0242(2) 0.01368(19) -0.00432(16) 0.00539(17) 0.00381(18)
P1 0.0188(5) 0.0171(4) 0.0123(4) 0.0016(3) 0.0038(3) -0.0005(3)
P2 0.0158(4) 0.0184(4) 0.0157(4) 0.0007(3) 0.0018(3) -0.0029(3)
P3 0.0177(5) 0.0257(5) 0.0165(4) -0.0028(3) 0.0038(4) 0.0048(4)
N1 0.0215(16) 0.0208(14) 0.0142(13) -0.0041(11) 0.0042(12) 0.0023(12)
C1 0.024(2) 0.0214(17) 0.0166(16) -0.0024(13) 0.0043(15) 0.0006(14)
C2 0.037(2) 0.0224(19) 0.0271(19) -0.0001(15) -0.0068(17) 0.0026(17)
C3 0.036(2) 0.024(2) 0.034(2) 0.0048(16) -0.0080(18) 0.0037(17)
C4 0.027(2) 0.0168(17) 0.0299(19) -0.0026(14) 0.0098(16) 0.0005(14)
C5 0.0231(19) 0.0283(18) 0.0201(17) -0.0052(14) 0.0051(15) -0.0038(15)
C6 0.0244(19) 0.0219(17) 0.0155(16) -0.0002(13) 0.0048(15) 0.0000(14)
C7 0.026(2) 0.0224(17) 0.0161(16) 0.0023(13) 0.0058(15) 0.0008(15)
C8 0.046(3) 0.031(2) 0.0221(18) 0.0073(15) 0.0056(18) 0.0164(19)
C9 0.049(3) 0.040(2) 0.024(2) 0.0077(17) 0.0097(19) -0.017(2)
C10 0.036(2) 0.035(2) 0.0172(17) 0.0044(15) 0.0111(17) 0.0051(17)
C11 0.0178(18) 0.0278(19) 0.0214(17) 0.0014(14) 0.0003(15) -0.0036(15)
C12 0.028(2) 0.033(2) 0.034(2) -0.0048(17) -0.0011(18) -0.0128(17)
C13 0.021(2) 0.036(2) 0.037(2) 0.0006(17) -0.0045(18) -0.0009(17)
C14 0.029(2) 0.049(2) 0.0156(17) -0.0014(16) -0.0029(16) -0.0071(19)
C15 0.022(2) 0.036(2) 0.0281(19) 0.0023(16) 0.0020(16) 0.0116(17)
C16 0.043(3) 0.046(3) 0.059(3) 0.000(2) 0.004(2) 0.023(2)
C17 0.029(2) 0.069(3) 0.033(2) -0.005(2) -0.0071(19) 0.017(2)
C18 0.022(2) 0.069(3) 0.053(3) 0.008(2) 0.011(2) 0.008(2)
C19 0.0225(19) 0.0267(19) 0.0214(17) -0.0060(14) -0.0036(15) 0.0047(15)
C20 0.038(3) 0.029(2) 0.036(2) -0.0143(17) 0.0038(19) 0.0094(18)
C21 0.037(2) 0.047(3) 0.034(2) -0.0159(19) 0.006(2) 0.013(2)
C22 0.030(2) 0.061(3) 0.0184(18) -0.0063(17) 0.0100(17) -0.004(2)
C23 0.026(2) 0.034(2) 0.0195(17) -0.0009(14) 0.0043(16) -0.0014(16)
C24 0.063(3) 0.033(2) 0.050(3) 0.0024(19) 0.028(3) -0.009(2)
C25 0.041(3) 0.029(2) 0.046(2) -0.0007(18) 0.010(2) -0.0040(19)
C26 0.027(2) 0.040(2) 0.027(2) -0.0030(16) 0.0073(17) 0.0086(17)
C27 0.034(2) 0.067(3) 0.026(2) 0.0015(19) 0.0135(19) 0.012(2)
C28 0.027(2) 0.0289(19) 0.0134(16) 0.0010(14) 0.0063(15) -0.0014(16)
C29 0.035(2) 0.036(2) 0.0157(17) -0.0042(15) -0.0004(16) 0.0052(18)
Cl1 0.0452(6) 0.0190(4) 0.0460(6) -0.0030(4) 0.0146(5) -0.0048(4)
O1 0.0250(13) 0.0184(11) 0.0134(11) -0.0006(8) 0.0040(10) -0.0010(10)
O2 0.0187(13) 0.0177(11) 0.0157(11) -0.0001(9) 0.0032(10) -0.0009(9)
O3 0.0211(13) 0.0248(12) 0.0192(12) 0.0019(9) 0.0051(10) 0.0002(10)
O4 0.0187(13) 0.0166(11) 0.0191(11) -0.0005(9) 0.0054(10) -0.0019(9)
O5 0.0186(13) 0.0196(11) 0.0176(11) 0.0015(9) 0.0012(10) -0.0022(10)
O6 0.0193(13) 0.0213(12) 0.0221(12) -0.0011(9) 0.0060(10) -0.0014(10)
O7 0.0186(13) 0.0257(12) 0.0214(12) -0.0012(9) 0.0087(10) 0.0028(10)
O8 0.0195(13) 0.0217(12) 0.0208(12) -0.0011(9) 0.0002(10) 0.0036(10)
O9 0.0233(14) 0.0427(15) 0.0201(12) -0.0094(11) 0.0081(11) 0.0031(12)
O10 0.0356(15) 0.0216(12) 0.0141(11) -0.0012(9) 0.0033(11) 0.0016(11)
O11 0.0307(15) 0.0362(14) 0.0157(12) -0.0038(10) 0.0041(11) 0.0103(12)
O12 0.0236(15) 0.0594(19) 0.0295(14) -0.0170(13) 0.0096(12) 0.0029(13)
O13 0.0246(15) 0.0582(18) 0.0243(14) -0.0069(12) 0.0080(12) 0.0042(13)
O14 0.0181(12) 0.0190(11) 0.0120(10) -0.0005(8) 0.0020(9) 0.0021(9)
O15 0.0168(12) 0.0155(11) 0.0117(10) 0.0001(8) 0.0056(9) -0.0002(9)

loop_
_atom_type_symbol
_atom_type_description
_atom_type_scat_dispersion_real
_atom_type_scat_dispersion_imag
_atom_type_scat_source
C C 0.0033 0.0016 'International Tables Vol C Tables 4.2.6.8 and 6.1.1.4'
H H 0.0000 0.0000 'International Tables Vol C Tables 4.2.6.8 and 6.1.1.4'
N N 0.0061 0.0033 'International Tables Vol C Tables 4.2.6.8 and 6.1.1.4'
O O 0.0106 0.0060 'International Tables Vol C Tables 4.2.6.8 and 6.1.1.4'
P P 0.1023 0.0942 'International Tables Vol C Tables 4.2.6.8 and 6.1.1.4'
Cl Cl 0.1484 0.1585 'International Tables Vol C Tables 4.2.6.8 and 6.1.1.4'
Cu Cu 0.3201 1.2651 'International Tables Vol C Tables 4.2.6.8 and 6.1.1.4'
Sb Sb -0.5866 1.5461 'International Tables Vol C Tables 4.2.6.8 and 6.1.1.4'

loop_
_geom_angle_atom_site_label_1
_geom_angle_atom_site_label_2
_geom_angle_atom_site_label_3
_geom_angle
_geom_angle_site_symmetry_1
_geom_angle_site_symmetry_3
O14 Sb1 O1 169.97(9) . .
O14 Sb1 O15 79.99(8) . .
O1 Sb1 O15 90.02(8) . .
O14 Sb1 O8 94.05(9) . .
O1 Sb1 O8 85.05(9) . .
O15 Sb1 O8 90.34(9) . .
O14 Sb1 O4 91.00(9) . .
O1 Sb1 O4 90.07(9) . .
O15 Sb1 O4 91.07(9) . .
O8 Sb1 O4 174.92(8) . .
O14 Sb1 C1 98.68(10) . .
O1 Sb1 C1 91.34(10) . .
O15 Sb1 C1 177.62(12) . .
O8 Sb1 C1 91.72(11) . .
O4 Sb1 C1 86.97(11) . .
O14 Sb1 Cu3 39.67(6) . .
O1 Sb1 Cu3 130.76(6) . .
O15 Sb1 Cu3 41.95(6) . .
O8 Sb1 Cu3 101.80(6) . .
O4 Sb1 Cu3 82.46(6) . .
C1 Sb1 Cu3 136.28(9) . .
O6 Cu1 O3 98.49(10) . .
O6 Cu1 O12 157.45(11) . .
O3 Cu1 O12 99.36(10) . .
O6 Cu1 O13 93.58(10) . .
O3 Cu1 O13 159.64(10) . .
O12 Cu1 O13 65.57(11) . .
O6 Cu1 C26 125.57(12) . .
O3 Cu1 C26 130.39(12) . .
O12 Cu1 C26 32.84(12) . .
O13 Cu1 C26 32.79(12) . .
O5 Cu2 O7 95.19(10) . 3_655
O5 Cu2 O15 160.71(8) . 3_655
O7 Cu2 O15 99.18(9) 3_655 3_655
O5 Cu2 O15 87.95(9) . .
O7 Cu2 O15 161.71(9) 3_655 .
O15 Cu2 O15 82.44(9) 3_655 .
O5 Cu2 Cu3 61.22(7) . .
O7 Cu2 Cu3 152.02(7) 3_655 .
O15 Cu2 Cu3 101.20(6) 3_655 .
O15 Cu2 Cu3 41.94(6) . .
O5 Cu2 Cu2 126.55(7) . 3_655
O7 Cu2 Cu2 138.04(8) 3_655 3_655
O15 Cu2 Cu2 41.85(6) 3_655 3_655
O15 Cu2 Cu2 40.59(6) . 3_655
Cu3 Cu2 Cu2 68.094(15) . 3_655
O14 Cu3 O10 93.22(9) . .
O14 Cu3 O2 171.17(9) . 3_655
O10 Cu3 O2 95.17(9) . 3_655
O14 Cu3 O15 80.94(8) . .
O10 Cu3 O15 172.36(9) . .
O2 Cu3 O15 90.93(9) 3_655 .
O14 Cu3 Sb1 40.51(6) . .
O10 Cu3 Sb1 131.01(7) . .
O2 Cu3 Sb1 132.20(6) 3_655 .
O15 Cu3 Sb1 42.08(6) . .
O14 Cu3 Cu2 114.34(6) . .
O10 Cu3 Cu2 138.94(7) . .
O2 Cu3 Cu2 60.12(6) 3_655 .
O15 Cu3 Cu2 42.15(6) . .
Sb1 Cu3 Cu2 74.643(12) . .
O14 Cu4 O9 99.40(9) . .
O14 Cu4 O11 89.33(10) . .
O9 Cu4 O11 161.04(11) . .
O14 Cu4 N1 159.86(10) . .
O9 Cu4 N1 87.28(11) . .
O11 Cu4 N1 90.20(11) . .
O3 P1 O2 110.14(13) . .
O3 P1 O1 110.44(13) . .
O2 P1 O1 110.56(12) . .
O3 P1 C7 112.87(14) . .
O2 P1 C7 109.35(15) . .
O1 P1 C7 103.31(13) . .
O6 P2 O5 114.63(12) . .
O6 P2 O4 110.22(12) . .
O5 P2 O4 109.34(13) . .
O6 P2 C11 107.68(15) . .
O5 P2 C11 108.17(14) . .
O4 P2 C11 106.44(14) . .
O9 P3 O7 113.58(14) . .
O9 P3 O8 110.66(14) . .
O7 P3 O8 109.68(12) . .
O9 P3 C15 109.14(15) . .
O7 P3 C15 108.49(16) . .
O8 P3 C15 104.91(15) . .
C23 N1 C19 119.8(3) . .
C23 N1 Cu4 123.3(2) . .
C19 N1 Cu4 116.8(2) . .
C2 C1 C6 118.9(3) . .
C2 C1 Sb1 121.6(3) . .
C6 C1 Sb1 119.4(2) . .
C1 C2 C3 120.6(4) . .
C1 C2 H2 119.7 . .
C3 C2 H2 119.7 . .
C4 C3 C2 119.2(3) . .
C4 C3 H3 120.4 . .
C2 C3 H3 120.4 . .
C3 C4 C5 121.7(3) . .
C3 C4 Cl1 119.2(3) . .
C5 C4 Cl1 119.1(3) . .
C4 C5 C6 118.8(3) . .
C4 C5 H5 120.6 . .
C6 C5 H5 120.6 . .
C5 C6 C1 120.8(3) . .
C5 C6 H6 119.6 . .
C1 C6 H6 119.6 . .
C9 C7 C8 110.4(3) . .
C9 C7 C10 110.2(3) . .
C8 C7 C10 108.5(3) . .
C9 C7 P1 110.3(2) . .
C8 C7 P1 107.7(2) . .
C10 C7 P1 109.6(2) . .
C7 C8 H8A 109.5 . .
C7 C8 H8B 109.5 . .
H8A C8 H8B 109.5 . .
C7 C8 H8C 109.5 . .
H8A C8 H8C 109.5 . .
H8B C8 H8C 109.5 . .
C7 C9 H9A 109.5 . .
C7 C9 H9B 109.5 . .
H9A C9 H9B 109.5 . .
C7 C9 H9C 109.5 . .
H9A C9 H9C 109.5 . .
H9B C9 H9C 109.5 . .
C7 C10 H10A 109.5 . .
C7 C10 H10B 109.5 . .
H10A C10 H10B 109.5 . .
C7 C10 H10C 109.5 . .
H10A C10 H10C 109.5 . .
H10B C10 H10C 109.5 . .
C13 C11 C12 110.1(3) . .
C13 C11 C14 110.2(3) . .
C12 C11 C14 110.4(3) . .
C13 C11 P2 108.2(2) . .
C12 C11 P2 109.8(2) . .
C14 C11 P2 108.2(2) . .
C11 C12 H12A 109.5 . .
C11 C12 H12B 109.5 . .
H12A C12 H12B 109.5 . .
C11 C12 H12C 109.5 . .
H12A C12 H12C 109.5 . .
H12B C12 H12C 109.5 . .
C11 C13 H13A 109.5 . .
C11 C13 H13B 109.5 . .
H13A C13 H13B 109.5 . .
C11 C13 H13C 109.5 . .
H13A C13 H13C 109.5 . .
H13B C13 H13C 109.5 . .
C11 C14 H14A 109.5 . .
C11 C14 H14B 109.5 . .
H14A C14 H14B 109.5 . .
C11 C14 H14C 109.5 . .
H14A C14 H14C 109.5 . .
H14B C14 H14C 109.5 . .
C16 C15 C18 110.6(3) . .
C16 C15 C17 110.0(3) . .
C18 C15 C17 110.1(4) . .
C16 C15 P3 109.7(3) . .
C18 C15 P3 108.9(3) . .
C17 C15 P3 107.5(3) . .
C15 C16 H16A 109.5 . .
C15 C16 H16B 109.5 . .
H16A C16 H16B 109.5 . .
C15 C16 H16C 109.5 . .
H16A C16 H16C 109.5 . .
H16B C16 H16C 109.5 . .
C15 C17 H17A 109.5 . .
C15 C17 H17B 109.5 . .
H17A C17 H17B 109.5 . .
C15 C17 H17C 109.5 . .
H17A C17 H17C 109.5 . .
H17B C17 H17C 109.5 . .
C15 C18 H18A 109.5 . .
C15 C18 H18B 109.5 . .
H18A C18 H18B 109.5 . .
C15 C18 H18C 109.5 . .
H18A C18 H18C 109.5 . .
H18B C18 H18C 109.5 . .
N1 C19 C20 121.3(3) . .
N1 C19 C25 116.2(3) . .
C20 C19 C25 122.5(3) . .
C19 C20 C21 119.7(4) . .
C19 C20 H20 120.1 . .
C21 C20 H20 120.1 . .
C20 C21 C22 119.9(3) . .
C20 C21 H21 120.1 . .
C22 C21 H21 120.1 . .
C21 C22 C23 118.9(4) . .
C21 C22 H22 120.6 . .
C23 C22 H22 120.6 . .
N1 C23 C22 120.4(3) . .
N1 C23 C24 116.9(3) . .
C22 C23 C24 122.8(3) . .
C23 C24 H24A 109.5 . .
C23 C24 H24B 109.5 . .
H24A C24 H24B 109.5 . .
C23 C24 H24C 109.5 . .
H24A C24 H24C 109.5 . .
H24B C24 H24C 109.5 . .
C19 C25 H25A 109.5 . .
C19 C25 H25B 109.5 . .
H25A C25 H25B 109.5 . .
C19 C25 H25C 109.5 . .
H25A C25 H25C 109.5 . .
H25B C25 H25C 109.5 . .
O13 C26 O12 117.8(3) . .
O13 C26 C27 120.9(4) . .
O12 C26 C27 121.3(3) . .
O13 C26 Cu1 59.36(18) . .
O12 C26 Cu1 58.59(18) . .
C27 C26 Cu1 174.4(3) . .
C26 C27 H27A 109.5 . .
C26 C27 H27B 109.5 . .
H27A C27 H27B 109.5 . .
C26 C27 H27C 109.5 . .
H27A C27 H27C 109.5 . .
H27B C27 H27C 109.5 . .
O11 C28 O10 125.8(3) . .
O11 C28 C29 117.2(3) . .
O10 C28 C29 117.0(3) . .
C28 C29 H29A 109.5 . .
C28 C29 H29B 109.5 . .
H29A C29 H29B 109.5 . .
C28 C29 H29C 109.5 . .
H29A C29 H29C 109.5 . .
H29B C29 H29C 109.5 . .
P1 O1 Sb1 131.75(13) . .
P1 O2 Cu3 124.01(13) . 3_655
P1 O3 Cu1 153.26(15) . .
P2 O4 Sb1 137.55(13) . .
P2 O5 Cu2 117.67(13) . .
P2 O6 Cu1 130.63(15) . .
P3 O7 Cu2 123.49(13) . 3_655
P3 O8 Sb1 128.10(13) . .
P3 O9 Cu4 130.25(15) . .
C28 O10 Cu3 128.9(2) . .
C28 O11 Cu4 126.1(2) . .
C26 O12 Cu1 88.6(2) . .
C26 O13 Cu1 87.9(2) . .
Cu4 O14 Cu3 107.15(10) . .
Cu4 O14 Sb1 131.82(12) . .
Cu3 O14 Sb1 99.82(9) . .
Cu2 O15 Cu3 114.91(10) 3_655 .
Cu2 O15 Sb1 121.94(11) 3_655 .
Cu3 O15 Sb1 95.97(9) . .
Cu2 O15 Cu2 97.56(9) 3_655 .
Cu3 O15 Cu2 95.91(9) . .
Sb1 O15 Cu2 128.11(10) . .

loop_
_geom_bond_atom_site_label_1
_geom_bond_atom_site_label_2
_geom_bond_distance
_geom_bond_site_symmetry_2
Sb1 O14 1.962(2) .
Sb1 O1 1.998(2) .
Sb1 O15 2.005(2) .
Sb1 O8 2.017(2) .
Sb1 O4 2.022(2) .
Sb1 C1 2.118(3) .
Sb1 Cu3 2.9754(4) .
Cu1 O6 1.898(2) .
Cu1 O3 1.908(2) .
Cu1 O12 1.990(2) .
Cu1 O13 2.007(3) .
Cu1 C26 2.331(4) .
Cu2 O5 1.915(2) .
Cu2 O7 1.939(2) 3_655
Cu2 O15 1.958(2) 3_655
Cu2 O15 2.008(2) .
Cu2 Cu3 2.9761(5) .
Cu2 Cu2 2.9834(8) 3_655
Cu3 O14 1.928(2) .
Cu3 O10 1.929(2) .
Cu3 O2 1.932(2) 3_655
Cu3 O15 2.000(2) .
Cu4 O14 1.912(2) .
Cu4 O9 1.918(3) .
Cu4 O11 1.941(2) .
Cu4 N1 1.973(2) .
P1 O3 1.511(2) .
P1 O2 1.518(2) .
P1 O1 1.563(2) .
P1 C7 1.810(3) .
P2 O6 1.512(2) .
P2 O5 1.521(2) .
P2 O4 1.563(2) .
P2 C11 1.815(4) .
P3 O9 1.508(2) .
P3 O7 1.519(2) .
P3 O8 1.563(2) .
P3 C15 1.813(4) .
N1 C23 1.339(4) .
N1 C19 1.360(4) .
C1 C2 1.380(5) .
C1 C6 1.394(5) .
C2 C3 1.391(5) .
C2 H2 0.9500 .
C3 C4 1.368(5) .
C3 H3 0.9500 .
C4 C5 1.377(5) .
C4 Cl1 1.751(3) .
C5 C6 1.383(5) .
C5 H5 0.9500 .
C6 H6 0.9500 .
C7 C9 1.527(5) .
C7 C8 1.531(5) .
C7 C10 1.540(5) .
C8 H8A 0.9800 .
C8 H8B 0.9800 .
C8 H8C 0.9800 .
C9 H9A 0.9800 .
C9 H9B 0.9800 .
C9 H9C 0.9800 .
C10 H10A 0.9800 .
C10 H10B 0.9800 .
C10 H10C 0.9800 .
C11 C13 1.522(5) .
C11 C12 1.528(5) .
C11 C14 1.537(5) .
C12 H12A 0.9800 .
C12 H12B 0.9800 .
C12 H12C 0.9800 .
C13 H13A 0.9800 .
C13 H13B 0.9800 .
C13 H13C 0.9800 .
C14 H14A 0.9800 .
C14 H14B 0.9800 .
C14 H14C 0.9800 .
C15 C16 1.515(6) .
C15 C18 1.541(5) .
C15 C17 1.541(5) .
C16 H16A 0.9800 .
C16 H16B 0.9800 .
C16 H16C 0.9800 .
C17 H17A 0.9800 .
C17 H17B 0.9800 .
C17 H17C 0.9800 .
C18 H18A 0.9800 .
C18 H18B 0.9800 .
C18 H18C 0.9800 .
C19 C20 1.366(5) .
C19 C25 1.506(5) .
C20 C21 1.366(6) .
C20 H20 0.9500 .
C21 C22 1.373(6) .
C21 H21 0.9500 .
C22 C23 1.411(5) .
C22 H22 0.9500 .
C23 C24 1.496(5) .
C24 H24A 0.9800 .
C24 H24B 0.9800 .
C24 H24C 0.9800 .
C25 H25A 0.9800 .
C25 H25B 0.9800 .
C25 H25C 0.9800 .
C26 O13 1.263(4) .
C26 O12 1.265(5) .
C26 C27 1.503(5) .
C27 H27A 0.9800 .
C27 H27B 0.9800 .
C27 H27C 0.9800 .
C28 O11 1.263(4) .
C28 O10 1.265(4) .
C28 C29 1.494(5) .
C29 H29A 0.9800 .
C29 H29B 0.9800 .
C29 H29C 0.9800 .
O2 Cu3 1.932(2) 3_655
O7 Cu2 1.939(2) 3_655
O15 Cu2 1.958(2) 3_655

loop_
_geom_torsion_atom_site_label_1
_geom_torsion_atom_site_label_2
_geom_torsion_atom_site_label_3
_geom_torsion_atom_site_label_4
_geom_torsion
_geom_torsion_site_symmetry_1
_geom_torsion_site_symmetry_4
O1 Sb1 Cu3 O14 -175.68(14) . .
O15 Sb1 Cu3 O14 -159.12(14) . .
O8 Sb1 Cu3 O14 -82.02(12) . .
O4 Sb1 Cu3 O14 100.78(12) . .
C1 Sb1 Cu3 O14 23.23(17) . .
O14 Sb1 Cu3 O10 -25.47(14) . .
O1 Sb1 Cu3 O10 158.85(13) . .
O15 Sb1 Cu3 O10 175.42(13) . .
O8 Sb1 Cu3 O10 -107.49(12) . .
O4 Sb1 Cu3 O10 75.32(12) . .
C1 Sb1 Cu3 O10 -2.24(17) . .
O14 Sb1 Cu3 O2 172.81(14) . 3_655
O1 Sb1 Cu3 O2 -2.87(13) . 3_655
O15 Sb1 Cu3 O2 13.69(13) . 3_655
O8 Sb1 Cu3 O2 90.79(11) . 3_655
O4 Sb1 Cu3 O2 -86.41(11) . 3_655
C1 Sb1 Cu3 O2 -163.97(16) . 3_655
O14 Sb1 Cu3 O15 159.12(14) . .
O1 Sb1 Cu3 O15 -16.56(13) . .
O8 Sb1 Cu3 O15 77.10(11) . .
O4 Sb1 Cu3 O15 -100.10(11) . .
C1 Sb1 Cu3 O15 -177.66(16) . .
O14 Sb1 Cu3 Cu2 -168.35(11) . .
O1 Sb1 Cu3 Cu2 15.97(9) . .
O15 Sb1 Cu3 Cu2 32.53(9) . .
O8 Sb1 Cu3 Cu2 109.63(6) . .
O4 Sb1 Cu3 Cu2 -67.57(6) . .
C1 Sb1 Cu3 Cu2 -145.12(13) . .
O5 Cu2 Cu3 O14 82.63(11) . .
O7 Cu2 Cu3 O14 118.15(17) 3_655 .
O15 Cu2 Cu3 O14 -105.86(10) 3_655 .
O15 Cu2 Cu3 O14 -40.76(12) . .
Cu2 Cu2 Cu3 O14 -79.77(8) 3_655 .
O5 Cu2 Cu3 O10 -45.20(13) . .
O7 Cu2 Cu3 O10 -9.68(19) 3_655 .
O15 Cu2 Cu3 O10 126.31(13) 3_655 .
O15 Cu2 Cu3 O10 -168.59(14) . .
Cu2 Cu2 Cu3 O10 152.40(11) 3_655 .
O5 Cu2 Cu3 O2 -105.11(11) . 3_655
O7 Cu2 Cu3 O2 -69.59(17) 3_655 3_655
O15 Cu2 Cu3 O2 66.40(10) 3_655 3_655
O15 Cu2 Cu3 O2 131.50(12) . 3_655
Cu2 Cu2 Cu3 O2 92.49(8) 3_655 3_655
O5 Cu2 Cu3 O15 123.39(12) . .
O7 Cu2 Cu3 O15 158.91(17) 3_655 .
O15 Cu2 Cu3 O15 -65.09(12) 3_655 .
Cu2 Cu2 Cu3 O15 -39.01(9) 3_655 .
O5 Cu2 Cu3 Sb1 90.91(7) . .
O7 Cu2 Cu3 Sb1 126.42(15) 3_655 .
O15 Cu2 Cu3 Sb1 -97.58(6) 3_655 .
O15 Cu2 Cu3 Sb1 -32.49(9) . .
Cu2 Cu2 Cu3 Sb1 -71.494(14) 3_655 .
O14 Cu4 N1 C23 -169.4(3) . .
O9 Cu4 N1 C23 80.4(3) . .
O11 Cu4 N1 C23 -80.8(3) . .
O14 Cu4 N1 C19 15.6(5) . .
O9 Cu4 N1 C19 -94.6(3) . .
O11 Cu4 N1 C19 104.2(3) . .
O14 Sb1 C1 C2 -142.3(3) . .
O1 Sb1 C1 C2 37.1(3) . .
O15 Sb1 C1 C2 162(2) . .
O8 Sb1 C1 C2 -47.9(3) . .
O4 Sb1 C1 C2 127.1(3) . .
Cu3 Sb1 C1 C2 -157.1(2) . .
O14 Sb1 C1 C6 41.2(3) . .
O1 Sb1 C1 C6 -139.3(3) . .
O15 Sb1 C1 C6 -15(3) . .
O8 Sb1 C1 C6 135.6(3) . .
O4 Sb1 C1 C6 -49.3(3) . .
Cu3 Sb1 C1 C6 26.5(3) . .
C6 C1 C2 C3 0.4(5) . .
Sb1 C1 C2 C3 -176.1(3) . .
C1 C2 C3 C4 0.1(6) . .
C2 C3 C4 C5 -1.0(6) . .
C2 C3 C4 Cl1 177.3(3) . .
C3 C4 C5 C6 1.4(5) . .
Cl1 C4 C5 C6 -176.9(3) . .
C4 C5 C6 C1 -1.0(5) . .
C2 C1 C6 C5 0.1(5) . .
Sb1 C1 C6 C5 176.6(2) . .
O3 P1 C7 C9 -65.6(3) . .
O2 P1 C7 C9 171.4(2) . .
O1 P1 C7 C9 53.6(3) . .
O3 P1 C7 C8 173.9(2) . .
O2 P1 C7 C8 50.9(3) . .
O1 P1 C7 C8 -66.9(3) . .
O3 P1 C7 C10 56.0(3) . .
O2 P1 C7 C10 -67.0(3) . .
O1 P1 C7 C10 175.3(2) . .
O6 P2 C11 C13 -59.9(3) . .
O5 P2 C11 C13 64.5(3) . .
O4 P2 C11 C13 -178.1(2) . .
O6 P2 C11 C12 60.3(3) . .
O5 P2 C11 C12 -175.3(2) . .
O4 P2 C11 C12 -57.9(3) . .
O6 P2 C11 C14 -179.2(2) . .
O5 P2 C11 C14 -54.8(3) . .
O4 P2 C11 C14 62.6(3) . .
O9 P3 C15 C16 58.3(3) . .
O7 P3 C15 C16 -177.5(3) . .
O8 P3 C15 C16 -60.3(3) . .
O9 P3 C15 C18 -62.8(3) . .
O7 P3 C15 C18 61.4(3) . .
O8 P3 C15 C18 178.6(3) . .
O9 P3 C15 C17 178.0(3) . .
O7 P3 C15 C17 -57.8(3) . .
O8 P3 C15 C17 59.4(3) . .
C23 N1 C19 C20 1.0(5) . .
Cu4 N1 C19 C20 176.2(3) . .
C23 N1 C19 C25 -177.6(3) . .
Cu4 N1 C19 C25 -2.4(4) . .
N1 C19 C20 C21 -2.7(6) . .
C25 C19 C20 C21 175.8(4) . .
C19 C20 C21 C22 1.8(6) . .
C20 C21 C22 C23 0.7(6) . .
C19 N1 C23 C22 1.6(5) . .
Cu4 N1 C23 C22 -173.3(3) . .
C19 N1 C23 C24 -178.7(3) . .
Cu4 N1 C23 C24 6.4(5) . .
C21 C22 C23 N1 -2.4(6) . .
C21 C22 C23 C24 177.9(4) . .
O6 Cu1 C26 O13 14.4(3) . .
O3 Cu1 C26 O13 162.24(19) . .
O12 Cu1 C26 O13 -175.3(4) . .
O6 Cu1 C26 O12 -170.3(2) . .
O3 Cu1 C26 O12 -22.4(3) . .
O13 Cu1 C26 O12 175.3(4) . .
O6 Cu1 C26 C27 -80(3) . .
O3 Cu1 C26 C27 68(3) . .
O12 Cu1 C26 C27 90(3) . .
O13 Cu1 C26 C27 -95(3) . .
O3 P1 O1 Sb1 -54.7(2) . .
O2 P1 O1 Sb1 67.5(2) . .
C7 P1 O1 Sb1 -175.63(19) . .
O14 Sb1 O1 P1 -18.4(7) . .
O15 Sb1 O1 P1 -13.37(19) . .
O8 Sb1 O1 P1 -103.72(19) . .
O4 Sb1 O1 P1 77.69(19) . .
C1 Sb1 O1 P1 164.7(2) . .
Cu3 Sb1 O1 P1 -2.4(2) . .
O3 P1 O2 Cu3 -21.03(18) . 3_655
O1 P1 O2 Cu3 -143.36(14) . 3_655
C7 P1 O2 Cu3 103.54(17) . 3_655
O2 P1 O3 Cu1 156.5(3) . .
O1 P1 O3 Cu1 -81.1(3) . .
C7 P1 O3 Cu1 34.0(4) . .
O6 Cu1 O3 P1 93.0(3) . .
O12 Cu1 O3 P1 -73.2(3) . .
O13 Cu1 O3 P1 -32.7(5) . .
C26 Cu1 O3 P1 -61.1(4) . .
O6 P2 O4 Sb1 111.75(19) . .
O5 P2 O4 Sb1 -15.1(2) . .
C11 P2 O4 Sb1 -131.75(19) . .
O14 Sb1 O4 P2 76.96(19) . .
O1 Sb1 O4 P2 -93.07(19) . .
O15 Sb1 O4 P2 -3.05(19) . .
O8 Sb1 O4 P2 -109.2(10) . .
C1 Sb1 O4 P2 175.6(2) . .
Cu3 Sb1 O4 P2 38.11(18) . .
O6 P2 O5 Cu2 -58.69(19) . .
O4 P2 O5 Cu2 65.64(16) . .
C11 P2 O5 Cu2 -178.83(15) . .
O7 Cu2 O5 P2 83.78(15) 3_655 .
O15 Cu2 O5 P2 -138.1(2) 3_655 .
O15 Cu2 O5 P2 -78.16(14) . .
Cu3 Cu2 O5 P2 -112.10(15) . .
Cu2 Cu2 O5 P2 -91.67(14) 3_655 .
O5 P2 O6 Cu1 44.3(2) . .
O4 P2 O6 Cu1 -79.6(2) . .
C11 P2 O6 Cu1 164.71(18) . .
O3 Cu1 O6 P2 31.3(2) . .
O12 Cu1 O6 P2 173.3(2) . .
O13 Cu1 O6 P2 -165.16(19) . .
C26 Cu1 O6 P2 -172.91(18) . .
O9 P3 O7 Cu2 -120.50(17) . 3_655
O8 P3 O7 Cu2 3.9(2) . 3_655
C15 P3 O7 Cu2 117.95(18) . 3_655
O9 P3 O8 Sb1 59.5(2) . .
O7 P3 O8 Sb1 -66.62(19) . .
C15 P3 O8 Sb1 177.04(17) . .
O14 Sb1 O8 P3 -28.34(17) . .
O1 Sb1 O8 P3 141.64(17) . .
O15 Sb1 O8 P3 51.66(16) . .
O4 Sb1 O8 P3 157.8(9) . .
C1 Sb1 O8 P3 -127.16(17) . .
Cu3 Sb1 O8 P3 10.99(17) . .
O7 P3 O9 Cu4 79.3(2) . .
O8 P3 O9 Cu4 -44.5(2) . .
C15 P3 O9 Cu4 -159.5(2) . .
O14 Cu4 O9 P3 6.0(2) . .
O11 Cu4 O9 P3 -110.5(3) . .
N1 Cu4 O9 P3 166.9(2) . .
O11 C28 O10 Cu3 28.2(5) . .
C29 C28 O10 Cu3 -152.6(3) . .
O14 Cu3 O10 C28 7.9(3) . .
O2 Cu3 O10 C28 -169.3(3) 3_655 .
O15 Cu3 O10 C28 47.9(9) . .
Sb1 Cu3 O10 C28 24.2(3) . .
Cu2 Cu3 O10 C28 141.8(3) . .
O10 C28 O11 Cu4 -6.0(5) . .
C29 C28 O11 Cu4 174.7(2) . .
O14 Cu4 O11 C28 -43.1(3) . .
O9 Cu4 O11 C28 74.9(4) . .
N1 Cu4 O11 C28 157.1(3) . .
O13 C26 O12 Cu1 4.5(4) . .
C27 C26 O12 Cu1 -173.4(4) . .
O6 Cu1 O12 C26 21.0(4) . .
O3 Cu1 O12 C26 162.9(2) . .
O13 Cu1 O12 C26 -2.8(2) . .
O12 C26 O13 Cu1 -4.5(4) . .
C27 C26 O13 Cu1 173.4(4) . .
O6 Cu1 O13 C26 -168.3(2) . .
O3 Cu1 O13 C26 -41.9(4) . .
O12 Cu1 O13 C26 2.8(2) . .
O9 Cu4 O14 Cu3 -91.58(12) . .
O11 Cu4 O14 Cu3 71.50(12) . .
N1 Cu4 O14 Cu3 160.3(3) . .
O9 Cu4 O14 Sb1 29.45(17) . .
O11 Cu4 O14 Sb1 -167.46(16) . .
N1 Cu4 O14 Sb1 -78.7(4) . .
O10 Cu3 O14 Cu4 -59.36(12) . .
O2 Cu3 O14 Cu4 102.5(6) 3_655 .
O15 Cu3 O14 Cu4 125.61(12) . .
Sb1 Cu3 O14 Cu4 139.61(16) . .
Cu2 Cu3 O14 Cu4 151.95(7) . .
O10 Cu3 O14 Sb1 161.03(11) . .
O2 Cu3 O14 Sb1 -37.2(6) 3_655 .
O15 Cu3 O14 Sb1 -14.00(9) . .
Cu2 Cu3 O14 Sb1 12.34(11) . .
O1 Sb1 O14 Cu4 -104.7(5) . .
O15 Sb1 O14 Cu4 -109.81(16) . .
O8 Sb1 O14 Cu4 -20.17(16) . .
O4 Sb1 O14 Cu4 159.29(15) . .
C1 Sb1 O14 Cu4 72.20(17) . .
Cu3 Sb1 O14 Cu4 -123.8(2) . .
O1 Sb1 O14 Cu3 19.1(6) . .
O15 Sb1 O14 Cu3 14.00(9) . .
O8 Sb1 O14 Cu3 103.64(10) . .
O4 Sb1 O14 Cu3 -76.91(10) . .
C1 Sb1 O14 Cu3 -164.00(12) . .
O14 Cu3 O15 Cu2 -115.86(12) . 3_655
O10 Cu3 O15 Cu2 -156.4(7) . 3_655
O2 Cu3 O15 Cu2 60.67(11) 3_655 3_655
Sb1 Cu3 O15 Cu2 -129.42(14) . 3_655
Cu2 Cu3 O15 Cu2 101.18(12) . 3_655
O14 Cu3 O15 Sb1 13.56(9) . .
O10 Cu3 O15 Sb1 -27.0(8) . .
O2 Cu3 O15 Sb1 -169.90(9) 3_655 .
Cu2 Cu3 O15 Sb1 -129.39(12) . .
O14 Cu3 O15 Cu2 142.96(10) . .
O10 Cu3 O15 Cu2 102.4(7) . .
O2 Cu3 O15 Cu2 -40.51(9) 3_655 .
Sb1 Cu3 O15 Cu2 129.39(12) . .
O14 Sb1 O15 Cu2 110.99(12) . 3_655
O1 Sb1 O15 Cu2 -68.12(12) . 3_655
O8 Sb1 O15 Cu2 16.94(11) . 3_655
O4 Sb1 O15 Cu2 -158.18(11) . 3_655
C1 Sb1 O15 Cu2 167(2) . 3_655
Cu3 Sb1 O15 Cu2 124.35(14) . 3_655
O14 Sb1 O15 Cu3 -13.36(9) . .
O1 Sb1 O15 Cu3 167.53(9) . .
O8 Sb1 O15 Cu3 -107.42(9) . .
O4 Sb1 O15 Cu3 77.46(9) . .
C1 Sb1 O15 Cu3 43(2) . .
O14 Sb1 O15 Cu2 -115.69(14) . .
O1 Sb1 O15 Cu2 65.20(14) . .
O8 Sb1 O15 Cu2 150.25(14) . .
O4 Sb1 O15 Cu2 -24.87(13) . .
C1 Sb1 O15 Cu2 -59(2) . .
Cu3 Sb1 O15 Cu2 -102.33(16) . .
O5 Cu2 O15 Cu2 -163.24(9) . 3_655
O7 Cu2 O15 Cu2 96.4(3) 3_655 3_655
O15 Cu2 O15 Cu2 0.0 3_655 3_655
Cu3 Cu2 O15 Cu2 -116.16(11) . 3_655
O5 Cu2 O15 Cu3 -47.08(9) . .
O7 Cu2 O15 Cu3 -147.5(3) 3_655 .
O15 Cu2 O15 Cu3 116.17(11) 3_655 .
Cu2 Cu2 O15 Cu3 116.16(11) 3_655 .
O5 Cu2 O15 Sb1 55.28(14) . .
O7 Cu2 O15 Sb1 -45.1(4) 3_655 .
O15 Cu2 O15 Sb1 -141.47(17) 3_655 .
Cu3 Cu2 O15 Sb1 102.36(15) . .
Cu2 Cu2 O15 Sb1 -141.48(17) 3_655 .
